data_7030109
loop_
_publ_author_name
'Kennedy, Alan R.'
'Mulvey, Robert E.'
'Urquhart, Robert I.'
'Robertson, Stuart D.'

_publ_section_title
;
 Lithium, sodium and potassium picolyl complexes: syntheses, structures
 and bonding.
;
_journal_issue 38
_journal_name_full 'Dalton transactions (Cambridge, England : 2003)'
_journal_page_first 14265
_journal_page_last 14274
_journal_paper_doi 10.1039/c4dt00808a
_journal_volume 43
_journal_year 2014
_chemical_formula_moiety 'C18 H36 Li N5, C4 H8 O'
_chemical_formula_sum 'C22 H44 Li N5 O'
_chemical_formula_weight 401.56
_chemical_name_systematic
; 
 ? 
;
_space_group_IT_number 19
_symmetry_cell_setting orthorhombic
_symmetry_space_group_name_Hall 'P 2ac 2ab'
_symmetry_space_group_name_H-M 'P 21 21 21'
_atom_sites_solution_hydrogens geom
_atom_sites_solution_primary direct
_atom_sites_solution_secondary difmap
_audit_creation_method SHELXL-97
_cell_angle_alpha 90.00
_cell_angle_beta 90.00
_cell_angle_gamma 90.00
_cell_formula_units_Z 4
_cell_length_a 9.3900(3)
_cell_length_b 14.7150(4)
_cell_length_c 18.0296(4)
_cell_measurement_reflns_used 8852
_cell_measurement_temperature 123(2)
_cell_measurement_theta_max 28.8300
_cell_measurement_theta_min 2.9843
_cell_volume 2491.22(12)
_computing_cell_refinement
;
CrysAlisPro, Oxford Diffraction Ltd.,
Version 1.171.34.40 (release 27-08-2010 CrysAlis171 .NET)
(compiled Aug 27 2010,11:50:40)
;
_computing_data_collection
;
CrysAlisPro, Oxford Diffraction Ltd.,
Version 1.171.34.40 (release 27-08-2010 CrysAlis171 .NET)
(compiled Aug 27 2010,11:50:40)
;
_computing_data_reduction
;
CrysAlisPro, Oxford Diffraction Ltd.,
Version 1.171.34.40 (release 27-08-2010 CrysAlis171 .NET)
(compiled Aug 27 2010,11:50:40)
;
_computing_structure_refinement 'SHELXL-97 (Sheldrick, 1997)'
_computing_structure_solution 'SHELXS-97 (Sheldrick, 1990)'
_diffrn_ambient_temperature 123(2)
_diffrn_measured_fraction_theta_full 0.997
_diffrn_measured_fraction_theta_max 0.985
_diffrn_measurement_device_type 'Xcalibur, Eos'
_diffrn_radiation_monochromator graphite
_diffrn_radiation_source 'fine-focus sealed tube'
_diffrn_radiation_type MoK\a
_diffrn_radiation_wavelength 0.71073
_diffrn_reflns_av_R_equivalents 0.0409
_diffrn_reflns_av_sigmaI/netI 0.0434
_diffrn_reflns_limit_h_max 11
_diffrn_reflns_limit_h_min -12
_diffrn_reflns_limit_k_max 19
_diffrn_reflns_limit_k_min -18
_diffrn_reflns_limit_l_max 23
_diffrn_reflns_limit_l_min -23
_diffrn_reflns_number 27324
_diffrn_reflns_theta_full 27.00
_diffrn_reflns_theta_max 28.00
_diffrn_reflns_theta_min 2.99
_exptl_absorpt_coefficient_mu 0.066
_exptl_absorpt_correction_T_max 1.00000
_exptl_absorpt_correction_T_min 0.84168
_exptl_absorpt_correction_type multi-scan
_exptl_absorpt_process_details
;
CrysAlisPro, Oxford Diffraction Ltd.,
Version 1.171.34.40 (release 27-08-2010 CrysAlis171 .NET)
(compiled Aug 27 2010,11:50:40)
Empirical absorption correction using spherical harmonics,
 implemented in SCALE3 ABSPACK scaling algorithm.
;
_exptl_crystal_colour orange
_exptl_crystal_density_diffrn 1.071
_exptl_crystal_density_method 'not measured'
_exptl_crystal_description plate
_exptl_crystal_F_000 888
_exptl_crystal_size_max 0.20
_exptl_crystal_size_mid 0.06
_exptl_crystal_size_min 0.02
_refine_diff_density_max 0.305
_refine_diff_density_min -0.224
_refine_diff_density_rms 0.045
_refine_ls_abs_structure_details 'Flack H D (1983), Acta Cryst. A39, 876-881'
_refine_ls_abs_structure_Flack 0.7(19)
_refine_ls_extinction_method none
_refine_ls_goodness_of_fit_ref 1.073
_refine_ls_hydrogen_treatment mixed
_refine_ls_matrix_type full
_refine_ls_number_parameters 286
_refine_ls_number_reflns 5856
_refine_ls_number_restraints 121
_refine_ls_restrained_S_all 1.079
_refine_ls_R_factor_all 0.0786
_refine_ls_R_factor_gt 0.0588
_refine_ls_shift/su_max 0.000
_refine_ls_shift/su_mean 0.000
_refine_ls_structure_factor_coef Fsqd
_refine_ls_weighting_details 'calc w=1/[\s^2^(Fo^2^)+(0.0663P)^2^+0.7743P] where P=(Fo^2^+2Fc^2^)/3'
_refine_ls_weighting_scheme calc
_refine_ls_wR_factor_gt 0.1350
_refine_ls_wR_factor_ref 0.1458
_reflns_number_gt 4706
_reflns_number_total 5856
_reflns_threshold_expression >2sigma(I)
_cod_data_source_file c4dt00808a2.cif
_cod_data_source_block srug1302
_cod_depositor_comments 'Adding full bibliography for 7030109--7030114.cif.'
_cod_database_code 7030109

loop_
_symmetry_equiv_pos_as_xyz
'x, y, z'
'-x+1/2, -y, z+1/2'
'-x, y+1/2, -z+1/2'
'x+1/2, -y+1/2, -z'

loop_
_atom_site_label
_atom_site_type_symbol
_atom_site_fract_x
_atom_site_fract_y
_atom_site_fract_z
_atom_site_U_iso_or_equiv
_atom_site_adp_type
_atom_site_occupancy
_atom_site_symmetry_multiplicity
_atom_site_calc_flag
_atom_site_refinement_flags
_atom_site_disorder_assembly
_atom_site_disorder_group
Li1 Li 0.0388(4) 0.3839(2) 0.1469(2) 0.0284(8) Uani 1 1 d . . .
N1 N 0.00841(18) 0.53464(11) 0.15138(9) 0.0221(4) Uani 1 1 d . . .
N2 N 0.1206(2) 0.41587(13) 0.03725(10) 0.0265(4) Uani 1 1 d . . .
N3 N -0.19754(19) 0.38575(12) 0.15337(9) 0.0248(4) Uani 1 1 d . . .
N4 N 0.2068(2) 0.44956(13) 0.25737(10) 0.0302(4) Uani 1 1 d . . .
C1 C 0.0970(3) 0.57001(16) 0.09017(12) 0.0316(5) Uani 1 1 d . . .
H1A H 0.1972 0.5734 0.1069 0.038 Uiso 1 1 calc R . .
H1B H 0.0654 0.6324 0.0779 0.038 Uiso 1 1 calc R . .
C2 C 0.0891(3) 0.51227(16) 0.02174(12) 0.0317(5) Uani 1 1 d . . .
H2A H -0.0075 0.5172 0.0001 0.038 Uiso 1 1 calc R . .
H2B H 0.1579 0.5354 -0.0153 0.038 Uiso 1 1 calc R . .
C3 C 0.0744(3) 0.36098(17) -0.02610(13) 0.0396(6) Uani 1 1 d . . .
H3A H 0.1281 0.3790 -0.0703 0.059 Uiso 1 1 calc R . .
H3B H -0.0275 0.3706 -0.0347 0.059 Uiso 1 1 calc R . .
H3C H 0.0918 0.2966 -0.0156 0.059 Uiso 1 1 calc R . .
C4 C 0.2720(3) 0.4014(2) 0.05027(14) 0.0421(6) Uani 1 1 d . . .
H4A H 0.3264 0.4236 0.0076 0.063 Uiso 1 1 calc R . .
H4B H 0.2902 0.3363 0.0571 0.063 Uiso 1 1 calc R . .
H4C H 0.3013 0.4344 0.0949 0.063 Uiso 1 1 calc R . .
C5 C -0.1441(2) 0.54872(15) 0.13766(12) 0.0278(5) Uani 1 1 d . . .
H5A H -0.1630 0.5448 0.0837 0.033 Uiso 1 1 calc R . .
H5B H -0.1717 0.6103 0.1546 0.033 Uiso 1 1 calc R . .
C6 C -0.2322(2) 0.47936(15) 0.17749(12) 0.0282(5) Uani 1 1 d . . .
H6A H -0.2155 0.4848 0.2315 0.034 Uiso 1 1 calc R . .
H6B H -0.3343 0.4915 0.1681 0.034 Uiso 1 1 calc R . .
C7 C -0.2639(3) 0.36889(17) 0.08058(13) 0.0343(5) Uani 1 1 d . . .
H7A H -0.3674 0.3763 0.0847 0.051 Uiso 1 1 calc R . .
H7B H -0.2421 0.3069 0.0644 0.051 Uiso 1 1 calc R . .
H7C H -0.2265 0.4123 0.0443 0.051 Uiso 1 1 calc R . .
C8 C -0.2502(3) 0.32088(17) 0.20760(14) 0.0391(6) Uani 1 1 d . . .
H8A H -0.3541 0.3254 0.2108 0.059 Uiso 1 1 calc R . .
H8B H -0.2084 0.3342 0.2562 0.059 Uiso 1 1 calc R . .
H8C H -0.2236 0.2592 0.1924 0.059 Uiso 1 1 calc R . .
C9 C 0.0491(3) 0.57800(15) 0.22165(12) 0.0289(5) Uani 1 1 d . . .
H9A H -0.0248 0.5643 0.2592 0.035 Uiso 1 1 calc R . .
H9B H 0.0506 0.6447 0.2143 0.035 Uiso 1 1 calc R . .
C10 C 0.1910(2) 0.54876(16) 0.25147(13) 0.0307(5) Uani 1 1 d . . .
H10A H 0.2669 0.5727 0.2187 0.037 Uiso 1 1 calc R . .
H10B H 0.2046 0.5760 0.3012 0.037 Uiso 1 1 calc R . .
C11 C 0.1192(3) 0.41212(19) 0.31574(14) 0.0401(6) Uani 1 1 d . . .
H11A H 0.1462 0.4394 0.3633 0.060 Uiso 1 1 calc R . .
H11B H 0.1331 0.3462 0.3181 0.060 Uiso 1 1 calc R . .
H11C H 0.0189 0.4254 0.3054 0.060 Uiso 1 1 calc R . .
C12 C 0.3566(3) 0.4320(2) 0.27387(16) 0.0459(7) Uani 1 1 d . . .
H12A H 0.3837 0.4643 0.3193 0.069 Uiso 1 1 calc R . .
H12B H 0.4157 0.4532 0.2326 0.069 Uiso 1 1 calc R . .
H12C H 0.3711 0.3666 0.2808 0.069 Uiso 1 1 calc R . .
N5 N 0.1020(2) 0.24984(12) 0.15393(10) 0.0295(4) Uani 1 1 d . . .
C13 C 0.2275(3) 0.21964(16) 0.18102(13) 0.0313(5) Uani 1 1 d . . .
H13A H 0.2791 0.2608 0.2115 0.038 Uiso 1 1 calc R . .
C14 C 0.2885(2) 0.13671(15) 0.16953(12) 0.0269(5) Uani 1 1 d . . .
H14A H 0.3775 0.1231 0.1919 0.032 Uiso 1 1 calc R . .
C15 C 0.2192(2) 0.06940(15) 0.12379(11) 0.0244(4) Uani 1 1 d . . .
C16 C 0.0871(2) 0.10288(15) 0.09361(11) 0.0251(4) Uani 1 1 d . . .
H16A H 0.0333 0.0648 0.0615 0.030 Uiso 1 1 calc R . .
C17 C 0.0372(3) 0.18748(15) 0.10978(12) 0.0280(5) Uani 1 1 d . . .
H17A H -0.0511 0.2045 0.0882 0.034 Uiso 1 1 calc R . .
C18 C 0.2708(3) -0.01605(16) 0.11157(13) 0.0294(5) Uani 1 1 d . . .
O1 O 0.4621(2) 0.61542(13) 0.11733(10) 0.0474(5) Uani 1 1 d U . .
C19 C 0.5040(3) 0.61033(18) 0.04238(15) 0.0456(7) Uani 1 1 d DU B .
H19A H 0.4200 0.5979 0.0107 0.055 Uiso 1 1 calc R A 1
H19B H 0.5731 0.5602 0.0356 0.055 Uiso 1 1 calc R A 1
C20 C 0.4678(12) 0.6998(5) 0.0087(4) 0.0686(17) Uani 0.456(7) 1 d PDU B 2
H20A H 0.5403 0.7183 -0.0282 0.082 Uiso 0.456(7) 1 calc PR B 2
H20B H 0.3733 0.6980 -0.0155 0.082 Uiso 0.456(7) 1 calc PR B 2
C21 C 0.4673(14) 0.7619(8) 0.0731(6) 0.079(2) Uani 0.456(7) 1 d PDU B 2
H21A H 0.3783 0.7979 0.0741 0.094 Uiso 0.456(7) 1 calc PR B 2
H21B H 0.5491 0.8042 0.0705 0.094 Uiso 0.456(7) 1 calc PR B 2
C22 C 0.478(2) 0.7028(19) 0.1421(12) 0.065(2) Uani 0.456(7) 1 d PDU B 2
H22A H 0.5718 0.7107 0.1665 0.078 Uiso 0.456(7) 1 calc PR B 2
H22B H 0.4022 0.7184 0.1780 0.078 Uiso 0.456(7) 1 calc PR B 2
C20A C 0.5704(10) 0.6983(4) 0.0205(4) 0.0686(17) Uani 0.54 1 d PDU B 1
H20C H 0.6749 0.6916 0.0160 0.082 Uiso 0.544(7) 1 calc PR B 1
H20D H 0.5320 0.7192 -0.0278 0.082 Uiso 0.544(7) 1 calc PR B 1
C21A C 0.5352(11) 0.7623(7) 0.0785(6) 0.079(2) Uani 0.54 1 d PDU B 1
H21C H 0.4786 0.8133 0.0581 0.094 Uiso 0.544(7) 1 calc PR B 1
H21D H 0.6230 0.7872 0.1010 0.094 Uiso 0.544(7) 1 calc PR B 1
C22A C 0.4490(18) 0.7104(16) 0.1361(10) 0.065(2) Uani 0.54 1 d PDU B 1
H22C H 0.4869 0.7218 0.1865 0.078 Uiso 0.544(7) 1 calc PR B 1
H22D H 0.3479 0.7294 0.1347 0.078 Uiso 0.544(7) 1 calc PR B 1
H18A H 0.220(3) -0.0565(17) 0.0830(15) 0.032(7) Uiso 1 1 d . . .
H18B H 0.359(3) -0.0355(18) 0.1320(14) 0.034(7) Uiso 1 1 d . . .

loop_
_atom_site_aniso_label
_atom_site_aniso_U_11
_atom_site_aniso_U_22
_atom_site_aniso_U_33
_atom_site_aniso_U_23
_atom_site_aniso_U_13
_atom_site_aniso_U_12
Li1 0.0285(19) 0.0279(19) 0.0288(18) 0.0030(15) 0.0068(15) 0.0031(16)
N1 0.0230(9) 0.0224(8) 0.0209(8) -0.0016(7) -0.0003(7) 0.0004(7)
N2 0.0295(10) 0.0269(10) 0.0233(8) 0.0006(8) 0.0091(7) 0.0028(8)
N3 0.0246(9) 0.0273(9) 0.0224(8) -0.0016(7) 0.0020(7) -0.0003(8)
N4 0.0323(11) 0.0327(10) 0.0256(9) -0.0049(8) -0.0044(8) 0.0098(9)
C1 0.0370(13) 0.0262(11) 0.0315(11) 0.0056(9) 0.0025(10) -0.0005(10)
C2 0.0387(13) 0.0315(12) 0.0250(11) 0.0056(9) 0.0082(10) -0.0024(11)
C3 0.0547(18) 0.0357(14) 0.0286(12) -0.0026(10) 0.0056(11) -0.0013(12)
C4 0.0336(14) 0.0537(16) 0.0389(13) 0.0089(12) 0.0107(11) 0.0059(13)
C5 0.0283(12) 0.0243(11) 0.0309(11) -0.0050(9) -0.0048(9) 0.0046(9)
C6 0.0229(11) 0.0340(12) 0.0276(10) 0.0002(9) -0.0001(9) 0.0065(9)
C7 0.0330(13) 0.0336(13) 0.0363(12) -0.0049(10) -0.0032(10) -0.0014(10)
C8 0.0346(15) 0.0366(13) 0.0461(14) 0.0117(11) 0.0106(11) 0.0002(11)
C9 0.0327(12) 0.0248(11) 0.0292(11) -0.0063(9) -0.0033(9) 0.0015(10)
C10 0.0308(13) 0.0344(12) 0.0268(11) -0.0061(10) -0.0062(9) -0.0007(10)
C11 0.0473(15) 0.0428(15) 0.0303(12) -0.0003(11) -0.0013(11) -0.0012(12)
C12 0.0351(14) 0.0492(16) 0.0534(16) -0.0132(13) -0.0047(12) 0.0069(13)
N5 0.0333(11) 0.0240(9) 0.0313(9) 0.0023(8) 0.0002(8) 0.0011(8)
C13 0.0333(13) 0.0298(12) 0.0309(11) -0.0030(10) -0.0031(10) -0.0082(10)
C14 0.0213(11) 0.0319(11) 0.0274(10) 0.0023(9) -0.0039(9) -0.0021(9)
C15 0.0255(11) 0.0290(11) 0.0188(9) 0.0032(8) 0.0043(8) -0.0013(9)
C16 0.0287(11) 0.0271(11) 0.0195(9) 0.0004(8) -0.0042(8) -0.0014(9)
C17 0.0292(12) 0.0308(12) 0.0240(10) 0.0076(9) -0.0014(9) 0.0023(9)
C18 0.0286(13) 0.0318(13) 0.0280(11) -0.0039(10) -0.0031(10) 0.0033(10)
O1 0.0550(12) 0.0446(11) 0.0426(10) -0.0012(9) 0.0107(9) -0.0117(9)
C19 0.0524(17) 0.0400(14) 0.0445(14) -0.0034(12) 0.0115(13) 0.0002(13)
C20 0.109(5) 0.046(2) 0.051(2) 0.0054(18) 0.025(4) -0.004(4)
C21 0.129(6) 0.0360(18) 0.071(3) -0.0052(17) 0.017(4) -0.017(4)
C22 0.102(5) 0.047(3) 0.046(3) -0.0170(18) 0.018(4) -0.017(4)
C20A 0.109(5) 0.046(2) 0.051(2) 0.0054(18) 0.025(4) -0.004(4)
C21A 0.129(6) 0.0360(18) 0.071(3) -0.0052(17) 0.017(4) -0.017(4)
C22A 0.102(5) 0.047(3) 0.046(3) -0.0170(18) 0.018(4) -0.017(4)

loop_
_atom_type_symbol
_atom_type_description
_atom_type_scat_dispersion_real
_atom_type_scat_dispersion_imag
_atom_type_scat_source
C C 0.0033 0.0016 'International Tables Vol C Tables 4.2.6.8 and 6.1.1.4'
H H 0.0000 0.0000 'International Tables Vol C Tables 4.2.6.8 and 6.1.1.4'
Li Li -0.0003 0.0001 'International Tables Vol C Tables 4.2.6.8 and 6.1.1.4'
N N 0.0061 0.0033 'International Tables Vol C Tables 4.2.6.8 and 6.1.1.4'
O O 0.0106 0.0060 'International Tables Vol C Tables 4.2.6.8 and 6.1.1.4'

loop_
_geom_angle_atom_site_label_1
_geom_angle_atom_site_label_2
_geom_angle_atom_site_label_3
_geom_angle
N5 Li1 N2 99.31(17)
N5 Li1 N3 107.21(18)
N2 Li1 N3 113.46(18)
N5 Li1 N1 169.0(2)
N2 Li1 N1 82.14(14)
N3 Li1 N1 81.85(14)
N5 Li1 N4 97.34(16)
N2 Li1 N4 112.62(16)
N3 Li1 N4 122.43(17)
N1 Li1 N4 72.24(12)
C5 N1 C9 109.73(17)
C5 N1 C1 111.94(17)
C9 N1 C1 110.18(17)
C5 N1 Li1 104.97(16)
C9 N1 Li1 115.38(16)
C1 N1 Li1 104.50(16)
C4 N2 C3 109.5(2)
C4 N2 C2 111.5(2)
C3 N2 C2 108.84(18)
C4 N2 Li1 99.59(17)
C3 N2 Li1 119.05(18)
C2 N2 Li1 108.06(16)
C8 N3 C7 110.16(19)
C8 N3 C6 109.81(17)
C7 N3 C6 108.99(17)
C8 N3 Li1 111.52(17)
C7 N3 Li1 111.92(17)
C6 N3 Li1 104.26(16)
C11 N4 C12 109.4(2)
C11 N4 C10 111.93(19)
C12 N4 C10 106.7(2)
C11 N4 Li1 93.88(16)
C12 N4 Li1 130.15(17)
C10 N4 Li1 103.97(15)
N1 C1 C2 112.79(18)
N1 C1 H1A 109.0
C2 C1 H1A 109.0
N1 C1 H1B 109.0
C2 C1 H1B 109.0
H1A C1 H1B 107.8
N2 C2 C1 112.26(18)
N2 C2 H2A 109.2
C1 C2 H2A 109.2
N2 C2 H2B 109.2
C1 C2 H2B 109.2
H2A C2 H2B 107.9
N2 C3 H3A 109.5
N2 C3 H3B 109.5
H3A C3 H3B 109.5
N2 C3 H3C 109.5
H3A C3 H3C 109.5
H3B C3 H3C 109.5
N2 C4 H4A 109.5
N2 C4 H4B 109.5
H4A C4 H4B 109.5
N2 C4 H4C 109.5
H4A C4 H4C 109.5
H4B C4 H4C 109.5
N1 C5 C6 111.20(18)
N1 C5 H5A 109.4
C6 C5 H5A 109.4
N1 C5 H5B 109.4
C6 C5 H5B 109.4
H5A C5 H5B 108.0
N3 C6 C5 111.85(17)
N3 C6 H6A 109.2
C5 C6 H6A 109.2
N3 C6 H6B 109.2
C5 C6 H6B 109.2
H6A C6 H6B 107.9
N3 C7 H7A 109.5
N3 C7 H7B 109.5
H7A C7 H7B 109.5
N3 C7 H7C 109.5
H7A C7 H7C 109.5
H7B C7 H7C 109.5
N3 C8 H8A 109.5
N3 C8 H8B 109.5
H8A C8 H8B 109.5
N3 C8 H8C 109.5
H8A C8 H8C 109.5
H8B C8 H8C 109.5
N1 C9 C10 114.56(18)
N1 C9 H9A 108.6
C10 C9 H9A 108.6
N1 C9 H9B 108.6
C10 C9 H9B 108.6
H9A C9 H9B 107.6
N4 C10 C9 113.58(19)
N4 C10 H10A 108.8
C9 C10 H10A 108.8
N4 C10 H10B 108.8
C9 C10 H10B 108.8
H10A C10 H10B 107.7
N4 C11 H11A 109.5
N4 C11 H11B 109.5
H11A C11 H11B 109.5
N4 C11 H11C 109.5
H11A C11 H11C 109.5
H11B C11 H11C 109.5
N4 C12 H12A 109.5
N4 C12 H12B 109.5
H12A C12 H12B 109.5
N4 C12 H12C 109.5
H12A C12 H12C 109.5
H12B C12 H12C 109.5
C13 N5 C17 112.36(19)
C13 N5 Li1 126.00(19)
C17 N5 Li1 118.71(18)
N5 C13 C14 127.3(2)
N5 C13 H13A 116.4
C14 C13 H13A 116.4
C13 C14 C15 120.8(2)
C13 C14 H14A 119.6
C15 C14 H14A 119.6
C18 C15 C16 124.0(2)
C18 C15 C14 124.4(2)
C16 C15 C14 111.65(19)
C17 C16 C15 121.8(2)
C17 C16 H16A 119.1
C15 C16 H16A 119.1
N5 C17 C16 126.1(2)
N5 C17 H17A 117.0
C16 C17 H17A 117.0
C15 C18 H18A 120.3(16)
C15 C18 H18B 121.7(16)
H18A C18 H18B 118(2)
C22 O1 C19 109.4(7)
C19 O1 C22A 107.5(6)
O1 C19 C20 106.3(4)
O1 C19 C20A 109.0(3)
O1 C19 H19A 109.9
C20 C19 H19A 75.3
C20A C19 H19A 109.9
O1 C19 H19B 109.9
C20 C19 H19B 139.3
C20A C19 H19B 109.9
H19A C19 H19B 108.3
C21 C20 C19 103.1(7)
C21 C20 H20A 111.1
C19 C20 H20A 111.1
C21 C20 H20B 111.1
C19 C20 H20B 111.1
H20A C20 H20B 109.1
C20 C21 C22 106.8(15)
C20 C21 H21A 110.4
C22 C21 H21A 110.4
C20 C21 H21B 110.4
C22 C21 H21B 110.4
H21A C21 H21B 108.6
O1 C22 C21 105.2(18)
O1 C22 H22A 110.7
C21 C22 H22A 110.7
O1 C22 H22B 110.7
C21 C22 H22B 110.7
H22A C22 H22B 108.8
C21A C20A C19 106.1(5)
C21A C20A H20C 110.5
C19 C20A H20C 110.5
C21A C20A H20D 110.5
C19 C20A H20D 110.5
H20C C20A H20D 108.7
C20A C21A C22A 106.8(12)
C20A C21A H21C 110.4
C22A C21A H21C 110.4
C20A C21A H21D 110.4
C22A C21A H21D 110.4
H21C C21A H21D 108.6
O1 C22A C21A 106.3(14)
O1 C22A H22C 110.5
C21A C22A H22C 110.5
O1 C22A H22D 110.5
C21A C22A H22D 110.5
H22C C22A H22D 108.7

loop_
_geom_bond_atom_site_label_1
_geom_bond_atom_site_label_2
_geom_bond_distance
Li1 N5 2.063(4)
Li1 N2 2.172(4)
Li1 N3 2.223(4)
Li1 N1 2.238(4)
Li1 N4 2.719(4)
N1 C5 1.468(3)
N1 C9 1.469(3)
N1 C1 1.476(3)
N2 C4 1.457(3)
N2 C3 1.465(3)
N2 C2 1.476(3)
N3 C8 1.453(3)
N3 C7 1.474(3)
N3 C6 1.481(3)
N4 C11 1.445(3)
N4 C12 1.461(3)
N4 C10 1.471(3)
C1 C2 1.500(3)
C1 H1A 0.9900
C1 H1B 0.9900
C2 H2A 0.9900
C2 H2B 0.9900
C3 H3A 0.9800
C3 H3B 0.9800
C3 H3C 0.9800
C4 H4A 0.9800
C4 H4B 0.9800
C4 H4C 0.9800
C5 C6 1.497(3)
C5 H5A 0.9900
C5 H5B 0.9900
C6 H6A 0.9900
C6 H6B 0.9900
C7 H7A 0.9800
C7 H7B 0.9800
C7 H7C 0.9800
C8 H8A 0.9800
C8 H8B 0.9800
C8 H8C 0.9800
C9 C10 1.500(3)
C9 H9A 0.9900
C9 H9B 0.9900
C10 H10A 0.9900
C10 H10B 0.9900
C11 H11A 0.9800
C11 H11B 0.9800
C11 H11C 0.9800
C12 H12A 0.9800
C12 H12B 0.9800
C12 H12C 0.9800
N5 C13 1.351(3)
N5 C17 1.359(3)
C13 C14 1.364(3)
C13 H13A 0.9500
C14 C15 1.444(3)
C14 H14A 0.9500
C15 C18 1.365(3)
C15 C16 1.442(3)
C16 C17 1.362(3)
C16 H16A 0.9500
C17 H17A 0.9500
C18 H18A 0.92(3)
C18 H18B 0.95(3)
O1 C22 1.37(3)
O1 C19 1.409(3)
O1 C22A 1.44(3)
C19 C20 1.489(7)
C19 C20A 1.490(6)
C19 H19A 0.9900
C19 H19B 0.9900
C20 C21 1.477(8)
C20 H20A 0.9900
C20 H20B 0.9900
C21 C22 1.521(9)
C21 H21A 0.9900
C21 H21B 0.9900
C22 H22A 0.9900
C22 H22B 0.9900
C20A C21A 1.446(7)
C20A H20C 0.9900
C20A H20D 0.9900
C21A C22A 1.523(9)
C21A H21C 0.9900
C21A H21D 0.9900
C22A H22C 0.9900
C22A H22D 0.9900

loop_
_geom_torsion_atom_site_label_1
_geom_torsion_atom_site_label_2
_geom_torsion_atom_site_label_3
_geom_torsion_atom_site_label_4
_geom_torsion
N5 Li1 N1 C5 -159.8(11)
N2 Li1 N1 C5 101.83(16)
N3 Li1 N1 C5 -13.37(17)
N4 Li1 N1 C5 -141.30(14)
N5 Li1 N1 C9 -38.8(11)
N2 Li1 N1 C9 -137.26(17)
N3 Li1 N1 C9 107.54(17)
N4 Li1 N1 C9 -20.39(17)
N5 Li1 N1 C1 82.3(11)
N2 Li1 N1 C1 -16.12(18)
N3 Li1 N1 C1 -131.32(15)
N4 Li1 N1 C1 100.75(15)
N5 Li1 N2 C4 -62.0(2)
N3 Li1 N2 C4 -175.4(2)
N1 Li1 N2 C4 107.07(18)
N4 Li1 N2 C4 40.1(2)
N5 Li1 N2 C3 56.8(2)
N3 Li1 N2 C3 -56.7(3)
N1 Li1 N2 C3 -134.18(19)
N4 Li1 N2 C3 158.84(18)
N5 Li1 N2 C2 -178.47(17)
N3 Li1 N2 C2 68.1(2)
N1 Li1 N2 C2 -9.45(19)
N4 Li1 N2 C2 -76.4(2)
N5 Li1 N3 C8 40.1(2)
N2 Li1 N3 C8 148.66(19)
N1 Li1 N3 C8 -133.62(17)
N4 Li1 N3 C8 -70.8(2)
N5 Li1 N3 C7 -83.9(2)
N2 Li1 N3 C7 24.7(2)
N1 Li1 N3 C7 102.46(17)
N4 Li1 N3 C7 165.33(17)
N5 Li1 N3 C6 158.49(16)
N2 Li1 N3 C6 -92.9(2)
N1 Li1 N3 C6 -15.19(16)
N4 Li1 N3 C6 47.7(2)
N5 Li1 N4 C11 -75.11(19)
N2 Li1 N4 C11 -178.43(19)
N3 Li1 N4 C11 40.7(2)
N1 Li1 N4 C11 108.37(16)
N5 Li1 N4 C12 44.4(3)
N2 Li1 N4 C12 -58.9(3)
N3 Li1 N4 C12 160.2(2)
N1 Li1 N4 C12 -132.1(2)
N5 Li1 N4 C10 171.15(17)
N2 Li1 N4 C10 67.8(2)
N3 Li1 N4 C10 -73.0(2)
N1 Li1 N4 C10 -5.38(16)
C5 N1 C1 C2 -72.9(2)
C9 N1 C1 C2 164.69(19)
Li1 N1 C1 C2 40.2(2)
C4 N2 C2 C1 -74.0(2)
C3 N2 C2 C1 165.0(2)
Li1 N2 C2 C1 34.4(2)
N1 C1 C2 N2 -52.9(3)
C9 N1 C5 C6 -83.7(2)
C1 N1 C5 C6 153.62(18)
Li1 N1 C5 C6 40.8(2)
C8 N3 C6 C5 162.4(2)
C7 N3 C6 C5 -76.8(2)
Li1 N3 C6 C5 42.8(2)
N1 C5 C6 N3 -60.2(2)
C5 N1 C9 C10 165.07(19)
C1 N1 C9 C10 -71.2(2)
Li1 N1 C9 C10 46.8(3)
C11 N4 C10 C9 -70.4(2)
C12 N4 C10 C9 169.9(2)
Li1 N4 C10 C9 29.7(2)
N1 C9 C10 N4 -52.4(3)
N2 Li1 N5 C13 89.8(2)
N3 Li1 N5 C13 -151.98(19)
N1 Li1 N5 C13 -7.0(12)
N4 Li1 N5 C13 -24.7(3)
N2 Li1 N5 C17 -69.3(2)
N3 Li1 N5 C17 48.9(3)
N1 Li1 N5 C17 -166.1(10)
N4 Li1 N5 C17 176.25(16)
C17 N5 C13 C14 -1.3(3)
Li1 N5 C13 C14 -161.5(2)
N5 C13 C14 C15 0.3(4)
C13 C14 C15 C18 -177.7(2)
C13 C14 C15 C16 1.1(3)
C18 C15 C16 C17 177.3(2)
C14 C15 C16 C17 -1.6(3)
C13 N5 C17 C16 0.9(3)
Li1 N5 C17 C16 162.7(2)
C15 C16 C17 N5 0.6(3)
C22 O1 C19 C20 -32.3(11)
C22A O1 C19 C20 -19.3(9)
C22 O1 C19 C20A 8.2(10)
C22A O1 C19 C20A 21.2(9)
O1 C19 C20 C21 24.4(9)
C20A C19 C20 C21 -75.8(10)
C19 C20 C21 C22 -9.4(13)
C19 O1 C22 C21 25.4(15)
C22A O1 C22 C21 -58(5)
C20 C21 C22 O1 -8.9(16)
O1 C19 C20A C21A -13.7(8)
C20 C19 C20A C21A 78.9(9)
C19 C20A C21A C22A 1.1(11)
C22 O1 C22A C21A 81(6)
C19 O1 C22A C21A -20.0(12)
C20A C21A C22A O1 11.4(14)
